data_7223266
loop_
_publ_author_name
'Jiang, Xiang'
'Hu, Kong-Qiu'
'Kou, Hui-Zhong'

_publ_section_title
;
 Tunable gas adsorption properties of porous coordination polymers by
 modification of macrocyclic metallic tectons
;
_journal_issue 22
_journal_name_full CrystEngComm
_journal_page_first 4084
_journal_paper_doi 10.1039/C5CE01577D
_journal_volume 18
_journal_year 2016
_chemical_formula_moiety 'C57 H76 N12 Ni2 O12,4(C3 H7 N O),10(H2 O)'
_chemical_formula_sum 'C69 H124 N16 Ni2 O26'
_chemical_formula_weight 1711.25
_space_group_crystal_system orthorhombic
_space_group_IT_number 52
_space_group_name_Hall '-P 2a 2bc'
_space_group_name_H-M_alt 'P n n a'
_symmetry_space_group_name_Hall '-P 2a 2bc'
_symmetry_space_group_name_H-M 'P n n a'
_atom_sites_solution_hydrogens geom
_audit_creation_method SHELXL-2014/7
_audit_update_record
;
2015-11-11 deposited with the CCDC.
2015-11-13 downloaded from the CCDC.
;
_cell_angle_alpha 90
_cell_angle_beta 90
_cell_angle_gamma 90
_cell_formula_units_Z 4
_cell_length_a 11.579(2)
_cell_length_b 25.062(5)
_cell_length_c 31.421(6)
_cell_measurement_reflns_used 29127
_cell_measurement_temperature 153(2)
_cell_measurement_theta_max 29.1270
_cell_measurement_theta_min 2.1075
_cell_volume 9118(3)
_computing_cell_refinement 'CrystalClear (Rigaku Inc., 2008)'
_computing_data_collection 'CrystalClear (Rigaku Inc., 2008)'
_computing_data_reduction 'CrystalClear (Rigaku Inc., 2008)'
_computing_molecular_graphics 'Diamond 3.2'
_computing_publication_material 'Diamond 3.2'
_computing_structure_refinement 'SHELXL-2014/7 (Sheldrick, 2014)'
_computing_structure_solution 'SHELXL-2014/7 (Sheldrick, 2014)'
_diffrn_ambient_temperature 153(2)
_diffrn_detector_area_resol_mean 28.5714
_diffrn_measured_fraction_theta_full 0.999
_diffrn_measured_fraction_theta_max 0.999
_diffrn_measurement_device_type 'Saturn724+ (2x2 bin mode)'
_diffrn_measurement_method dtprofit.ref
_diffrn_radiation_type MoK\a
_diffrn_radiation_wavelength 0.71073
_diffrn_reflns_av_R_equivalents 0.0517
_diffrn_reflns_av_unetI/netI 0.0537
_diffrn_reflns_Laue_measured_fraction_full 0.999
_diffrn_reflns_Laue_measured_fraction_max 0.999
_diffrn_reflns_limit_h_max 14
_diffrn_reflns_limit_h_min -13
_diffrn_reflns_limit_k_max 30
_diffrn_reflns_limit_k_min -30
_diffrn_reflns_limit_l_max 38
_diffrn_reflns_limit_l_min -32
_diffrn_reflns_number 60629
_diffrn_reflns_point_group_measured_fraction_full 0.999
_diffrn_reflns_point_group_measured_fraction_max 0.999
_diffrn_reflns_theta_full 25.242
_diffrn_reflns_theta_max 25.499
_diffrn_reflns_theta_min 2.107
_diffrn_source 'Rotating Anode'
_exptl_absorpt_coefficient_mu 0.490
_exptl_absorpt_correction_T_max 1.0000
_exptl_absorpt_correction_T_min 0.8851
_exptl_absorpt_correction_type multi-scan
_exptl_absorpt_process_details 'CrystalClear (Rigaku Inc., 2008)'
_exptl_crystal_colour purple
_exptl_crystal_density_diffrn 1.247
_exptl_crystal_description block
_exptl_crystal_F_000 3656
_exptl_crystal_size_max 0.6
_exptl_crystal_size_mid 0.18
_exptl_crystal_size_min 0.155
_refine_diff_density_max 0.327
_refine_diff_density_min -0.261
_refine_diff_density_rms 0.053
_refine_ls_extinction_method none
_refine_ls_goodness_of_fit_ref 1.164
_refine_ls_hydrogen_treatment constr
_refine_ls_matrix_type full
_refine_ls_number_parameters 375
_refine_ls_number_reflns 8484
_refine_ls_number_restraints 7
_refine_ls_restrained_S_all 1.164
_refine_ls_R_factor_all 0.0757
_refine_ls_R_factor_gt 0.0704
_refine_ls_shift/su_max 0.002
_refine_ls_shift/su_mean 0.000
_refine_ls_structure_factor_coef Fsqd
_refine_ls_weighting_details 'w=1/[\s^2^(Fo^2^)+(0.0770P)^2^+7.7189P] where P=(Fo^2^+2Fc^2^)/3'
_refine_ls_weighting_scheme calc
_refine_ls_wR_factor_gt 0.1926
_refine_ls_wR_factor_ref 0.1963
_reflns_Friedel_coverage 0.000
_reflns_number_gt 7736
_reflns_number_total 8484
_reflns_threshold_expression 'I > 2\s(I)'
_cod_data_source_file c5ce01577d2.cif
_cod_data_source_block 4_sq
_cod_depositor_comments
;
The following automatic conversions were performed:

'_exptl_absorpt_correction_type' value 'Multi-scan' changed to
'multi-scan' according to
/usr/data/users/saulius/crontab/automatic-downloads/rss-feeds/RSC/lib/dictionaries/cif_core.dic
dictionary named 'cif_core.dic' version 2.4.2 from 2011-04-26.

Automatic conversion script
Id: cif_fix_values 4268 2015-11-12 08:31:59Z antanas 

 Adding full bibliography for 7223263--7223270.cif.
;
_cod_database_code 7223266
_shelx_shelxl_version_number 2014/7
_shelx_space_group_comment
;
The symmetry employed for this shelxl refinement is uniquely defined
by the following loop, which should always be used as a source of
symmetry information in preference to the above space-group names.
They are only intended as comments.
;

loop_
_space_group_symop_operation_xyz
'x, y, z'
'-x+1/2, -y, z'
'x, -y+1/2, -z+1/2'
'-x+1/2, y+1/2, -z+1/2'
'-x, -y, -z'
'x-1/2, y, -z'
'-x, y-1/2, z-1/2'
'x-1/2, -y-1/2, z-1/2'

loop_
_atom_site_label
_atom_site_type_symbol
_atom_site_fract_x
_atom_site_fract_y
_atom_site_fract_z
_atom_site_U_iso_or_equiv
_atom_site_adp_type
_atom_site_occupancy
_atom_site_site_symmetry_order
_atom_site_calc_flag
_atom_site_refinement_flags_posn
_atom_site_refinement_flags_adp
_atom_site_refinement_flags_occupancy
Ni1 Ni 1.12001(4) 0.77665(2) 0.88883(2) 0.05144(17) Uani 1 1 d . . .
O1 O 1.1468(3) 0.91111(11) 0.84932(9) 0.0792(9) Uani 1 1 d . . .
O2 O 1.0498(2) 0.83375(10) 0.84627(8) 0.0633(7) Uani 1 1 d . . .
O3 O 0.6439(3) 1.18691(12) 0.40782(8) 0.0720(8) Uani 1 1 d . . .
O4 O 0.8099(2) 1.22057(9) 0.43348(7) 0.0562(6) Uani 1 1 d . . .
O5 O 0.6791(2) 1.05824(9) 0.58052(7) 0.0492(6) Uani 1 1 d . . .
O6 O 0.8291(3) 0.94112(9) 0.68540(7) 0.0606(7) Uani 1 1 d . . .
N1 N 1.0837(4) 0.84475(16) 0.97526(11) 0.0868(12) Uani 1 1 d . U .
N2 N 0.9835(3) 0.78731(13) 0.93174(11) 0.0686(9) Uani 1 1 d . . .
N3 N 1.0155(4) 0.71931(12) 0.85941(12) 0.0744(10) Uani 1 1 d . . .
N4 N 1.2567(3) 0.76155(13) 0.84998(9) 0.0629(9) Uani 1 1 d . . .
H1N H 1.2976 0.7314 0.8629 0.076 Uiso 1 1 calc R U .
N5 N 1.1378(6) 0.70717(18) 0.80167(12) 0.1002(16) Uani 1 1 d . . .
N6 N 1.2188(3) 0.83631(12) 0.91428(9) 0.0614(8) Uani 1 1 d . . .
H2N H 1.1951 0.8692 0.8999 0.074 Uiso 1 1 calc R U .
C1 C 0.7500 1.0000 0.63442(12) 0.0374(9) Uani 1 2 d S T P
C2 C 0.8546(3) 0.98875(12) 0.66205(9) 0.0476(8) Uani 1 1 d . . .
H2A H 0.9227 0.9837 0.6445 0.057 Uiso 1 1 calc R U .
H2B H 0.8686 1.0182 0.6814 0.057 Uiso 1 1 calc R U .
C3 C 0.7789(3) 1.04764(12) 0.60650(9) 0.0411(7) Uani 1 1 d . . .
H3A H 0.7970 1.0785 0.6240 0.049 Uiso 1 1 calc R U .
H3B H 0.8453 1.0397 0.5887 0.049 Uiso 1 1 calc R U .
C4 C 0.8943(3) 0.92877(12) 0.72029(10) 0.0479(8) Uani 1 1 d . . .
C5 C 0.8540(3) 0.88566(14) 0.74381(11) 0.0551(9) Uani 1 1 d . . .
H5A H 0.7882 0.8673 0.7352 0.066 Uiso 1 1 calc R U .
C6 C 0.9121(3) 0.87036(14) 0.78001(12) 0.0583(9) Uani 1 1 d . . .
H6A H 0.8844 0.8419 0.7960 0.070 Uiso 1 1 calc R U .
C7 C 1.0125(3) 0.89697(13) 0.79313(10) 0.0506(8) Uani 1 1 d . . .
C8 C 1.0495(4) 0.93978(14) 0.76884(11) 0.0573(9) Uani 1 1 d . . .
H8A H 1.1149 0.9584 0.7774 0.069 Uiso 1 1 calc R U .
C9 C 0.9933(3) 0.95565(14) 0.73260(11) 0.0580(9) Uani 1 1 d . . .
H9A H 1.0212 0.9840 0.7165 0.070 Uiso 1 1 calc R U .
C10 C 0.6936(3) 1.09241(13) 0.54672(9) 0.0434(7) Uani 1 1 d . . .
C11 C 0.7900(3) 1.12427(13) 0.54137(10) 0.0459(7) Uani 1 1 d . . .
H11A H 0.8492 1.1242 0.5614 0.055 Uiso 1 1 calc R U .
C12 C 0.7965(3) 1.15624(12) 0.50562(10) 0.0470(8) Uani 1 1 d . . .
H12A H 0.8610 1.1778 0.5019 0.056 Uiso 1 1 calc R U .
C13 C 0.7102(3) 1.15714(13) 0.47529(9) 0.0439(7) Uani 1 1 d . . .
C14 C 0.6139(3) 1.12627(16) 0.48204(11) 0.0563(9) Uani 1 1 d . . .
H14A H 0.5537 1.1271 0.4625 0.068 Uiso 1 1 calc R U .
C15 C 0.6056(3) 1.09401(15) 0.51739(11) 0.0556(9) Uani 1 1 d . . .
H15A H 0.5400 1.0732 0.5215 0.067 Uiso 1 1 calc R U .
C16 C 0.7217(3) 1.19102(14) 0.43609(10) 0.0532(9) Uani 1 1 d . . .
C17 C 1.0741(4) 0.88001(15) 0.83260(12) 0.0623(10) Uani 1 1 d . . .
C18 C 0.9201(5) 0.83868(19) 0.92825(16) 0.0841(15) Uani 1 1 d . . .
H18A H 0.8463 0.8369 0.9427 0.101 Uiso 1 1 calc R U .
H18B H 0.9074 0.8483 0.8987 0.101 Uiso 1 1 calc R U .
C19 C 1.0008(5) 0.8783(2) 0.94999(15) 0.0911(16) Uani 1 1 d . . .
H19A H 1.0417 0.8996 0.9291 0.109 Uiso 1 1 calc R U .
H19B H 0.9577 0.9020 0.9685 0.109 Uiso 1 1 calc R U .
C20 C 1.0320(5) 0.79245(18) 0.97483(12) 0.0788(14) Uani 1 1 d . . .
H20A H 0.9718 0.7897 0.9962 0.095 Uiso 1 1 calc R U .
H20B H 1.0894 0.7651 0.9801 0.095 Uiso 1 1 calc R U .
C21 C 1.2055(5) 0.84647(19) 0.96024(13) 0.0842(14) Uani 1 1 d . U .
H21A H 1.2499 0.8201 0.9758 0.101 Uiso 1 1 calc R U .
H21B H 1.2376 0.8813 0.9667 0.101 Uiso 1 1 calc R U .
C22 C 1.3385(4) 0.82567(19) 0.90038(15) 0.0759(12) Uani 1 1 d . . .
H22A H 1.3723 0.7978 0.9178 0.091 Uiso 1 1 calc R U .
H22B H 1.3850 0.8576 0.9035 0.091 Uiso 1 1 calc R U .
C23 C 1.3360(4) 0.80840(18) 0.85408(14) 0.0756(13) Uani 1 1 d . . .
H23A H 1.3089 0.8375 0.8364 0.091 Uiso 1 1 calc R U .
H23B H 1.4131 0.7987 0.8448 0.091 Uiso 1 1 calc R U .
C24 C 1.2311(5) 0.7453(2) 0.80593(12) 0.0845(15) Uani 1 1 d . . .
H24A H 1.2118 0.7769 0.7896 0.101 Uiso 1 1 calc R U .
H24B H 1.3003 0.7300 0.7936 0.101 Uiso 1 1 calc R U .
C25 C 1.0242(6) 0.7267(2) 0.81222(15) 0.0941(18) Uani 1 1 d . . .
H25A H 0.9650 0.7064 0.7976 0.113 Uiso 1 1 calc R U .
H25B H 1.0165 0.7641 0.8046 0.113 Uiso 1 1 calc R U .
C26 C 1.0584(6) 0.66270(17) 0.86263(18) 0.0966(18) Uani 1 1 d . . .
H26A H 0.9964 0.6376 0.8573 0.116 Uiso 1 1 calc R U .
H26B H 1.0906 0.6558 0.8906 0.116 Uiso 1 1 calc R U .
C27 C 1.1503(6) 0.6586(2) 0.82879(17) 0.1037(19) Uani 1 1 d . . .
H27A H 1.2264 0.6574 0.8416 0.124 Uiso 1 1 calc R U .
H27B H 1.1393 0.6265 0.8119 0.124 Uiso 1 1 calc R U .
C28 C 0.8991(5) 0.7286(2) 0.8778(2) 0.0962(18) Uani 1 1 d . . .
H28A H 0.8509 0.6974 0.8733 0.115 Uiso 1 1 calc R U .
H28B H 0.8628 0.7587 0.8638 0.115 Uiso 1 1 calc R U .
C29 C 0.9100(4) 0.7395(2) 0.92458(18) 0.0906(16) Uani 1 1 d . . .
H29A H 0.8340 0.7454 0.9367 0.109 Uiso 1 1 calc R U .
H29B H 0.9441 0.7088 0.9386 0.109 Uiso 1 1 calc R U .

loop_
_atom_site_aniso_label
_atom_site_aniso_U_11
_atom_site_aniso_U_22
_atom_site_aniso_U_33
_atom_site_aniso_U_23
_atom_site_aniso_U_13
_atom_site_aniso_U_12
Ni1 0.0742(3) 0.0441(3) 0.0360(2) 0.01387(17) -0.0075(2) 0.0031(2)
O1 0.112(2) 0.0558(16) 0.0695(18) 0.0210(14) -0.0410(17) -0.0146(16)
O2 0.0810(18) 0.0534(15) 0.0556(15) 0.0234(12) -0.0216(13) -0.0008(13)
O3 0.088(2) 0.0788(19) 0.0492(15) 0.0302(14) -0.0197(14) -0.0252(16)
O4 0.0756(17) 0.0524(14) 0.0407(12) 0.0173(10) -0.0012(12) -0.0151(13)
O5 0.0550(13) 0.0545(13) 0.0382(11) 0.0183(10) -0.0018(10) -0.0042(11)
O6 0.102(2) 0.0405(12) 0.0393(12) 0.0126(10) -0.0225(13) -0.0132(13)
N1 0.132(3) 0.076(2) 0.053(2) -0.0004(18) -0.008(2) 0.038(2)
N2 0.077(2) 0.064(2) 0.065(2) 0.0261(17) 0.0027(17) 0.0147(17)
N3 0.103(3) 0.0484(18) 0.072(2) 0.0168(16) -0.025(2) -0.0071(18)
N4 0.089(2) 0.0642(19) 0.0355(14) 0.0190(14) 0.0024(15) 0.0088(18)
N5 0.177(5) 0.077(3) 0.047(2) -0.0070(19) -0.026(3) 0.021(3)
N6 0.086(2) 0.0509(17) 0.0473(16) 0.0118(14) -0.0189(16) 0.0025(16)
C1 0.060(3) 0.0279(19) 0.0247(18) 0.000 0.000 0.0009(18)
C2 0.081(2) 0.0337(16) 0.0286(14) 0.0031(12) -0.0056(15) -0.0040(16)
C3 0.0597(19) 0.0370(16) 0.0266(13) 0.0053(12) -0.0015(13) 0.0012(14)
C4 0.074(2) 0.0365(16) 0.0333(15) 0.0058(13) -0.0040(15) 0.0051(16)
C5 0.069(2) 0.0469(19) 0.0489(19) 0.0125(16) -0.0089(17) -0.0023(17)
C6 0.075(2) 0.049(2) 0.051(2) 0.0250(17) -0.0021(18) 0.0005(18)
C7 0.067(2) 0.0454(18) 0.0394(17) 0.0125(14) -0.0048(16) 0.0030(16)
C8 0.075(2) 0.0465(19) 0.0501(19) 0.0115(16) -0.0162(18) -0.0055(17)
C9 0.083(3) 0.0443(18) 0.0468(19) 0.0153(15) -0.0111(18) -0.0079(18)
C10 0.0556(19) 0.0446(17) 0.0301(14) 0.0129(13) 0.0042(13) 0.0011(15)
C11 0.0565(19) 0.0461(17) 0.0351(15) 0.0084(13) -0.0068(14) -0.0060(15)
C12 0.060(2) 0.0425(16) 0.0383(16) 0.0120(14) -0.0022(15) -0.0110(15)
C13 0.0565(19) 0.0438(17) 0.0315(15) 0.0099(13) -0.0010(14) 0.0005(15)
C14 0.054(2) 0.070(2) 0.0452(19) 0.0240(18) -0.0090(15) -0.0083(18)
C15 0.053(2) 0.064(2) 0.0497(19) 0.0262(17) -0.0022(15) -0.0095(17)
C16 0.070(2) 0.0483(19) 0.0410(18) 0.0146(15) 0.0010(17) -0.0067(18)
C17 0.082(3) 0.052(2) 0.053(2) 0.0211(17) -0.012(2) 0.004(2)
C18 0.097(3) 0.078(3) 0.077(3) 0.025(3) 0.011(3) 0.038(3)
C19 0.133(5) 0.074(3) 0.066(3) -0.001(2) -0.006(3) 0.043(3)
C20 0.113(4) 0.078(3) 0.045(2) 0.018(2) 0.014(2) 0.037(3)
C21 0.133(4) 0.070(3) 0.050(2) -0.005(2) -0.026(2) 0.021(3)
C22 0.076(3) 0.071(3) 0.080(3) 0.021(2) -0.021(2) -0.003(2)
C23 0.082(3) 0.080(3) 0.065(3) 0.041(2) 0.003(2) 0.005(2)
C24 0.126(4) 0.091(3) 0.0360(19) 0.011(2) 0.000(2) 0.025(3)
C25 0.149(5) 0.067(3) 0.066(3) 0.002(2) -0.045(3) -0.005(3)
C26 0.156(5) 0.042(2) 0.092(4) 0.009(2) -0.039(4) -0.007(3)
C27 0.168(6) 0.060(3) 0.083(4) -0.012(3) -0.029(4) 0.007(3)
C28 0.092(4) 0.076(3) 0.120(5) 0.034(3) -0.029(3) -0.021(3)
C29 0.079(3) 0.085(3) 0.108(4) 0.049(3) 0.003(3) 0.000(3)

loop_
_atom_type_symbol
_atom_type_description
_atom_type_scat_dispersion_real
_atom_type_scat_dispersion_imag
_atom_type_scat_source
C C 0.0033 0.0016 'International Tables Vol C Tables 4.2.6.8 and 6.1.1.4'
H H 0.0000 0.0000 'International Tables Vol C Tables 4.2.6.8 and 6.1.1.4'
N N 0.0061 0.0033 'International Tables Vol C Tables 4.2.6.8 and 6.1.1.4'
Ni Ni 0.3393 1.1124 'International Tables Vol C Tables 4.2.6.8 and 6.1.1.4'
O O 0.0106 0.0060 'International Tables Vol C Tables 4.2.6.8 and 6.1.1.4'

loop_
_geom_angle_atom_site_label_1
_geom_angle_atom_site_label_2
_geom_angle_atom_site_label_3
_geom_angle
_geom_angle_site_symmetry_1
_geom_angle_site_symmetry_3
N4 Ni1 N6 86.30(14) . .
N4 Ni1 N3 93.28(16) . .
N6 Ni1 N3 175.99(12) . .
N4 Ni1 N2 175.61(12) . .
N6 Ni1 N2 94.42(15) . .
N3 Ni1 N2 86.31(17) . .
N4 Ni1 O2 92.60(12) . .
N6 Ni1 O2 88.14(11) . .
N3 Ni1 O2 87.90(12) . .
N2 Ni1 O2 91.75(12) . .
N4 Ni1 O4 88.65(11) . 7_756
N6 Ni1 O4 90.67(11) . 7_756
N3 Ni1 O4 93.31(12) . 7_756
N2 Ni1 O4 87.01(11) . 7_756
O2 Ni1 O4 178.21(10) . 7_756
C17 O2 Ni1 138.2(3) . .
C16 O4 Ni1 137.0(2) . 7_765
C10 O5 C3 117.1(2) . .
C4 O6 C2 119.0(3) . .
C20 N1 C21 114.7(4) . .
C20 N1 C19 103.8(4) . .
C21 N1 C19 114.9(4) . .
C20 N2 C18 100.4(4) . .
C20 N2 C29 115.3(4) . .
C18 N2 C29 113.9(4) . .
C20 N2 Ni1 108.4(3) . .
C18 N2 Ni1 115.8(3) . .
C29 N2 Ni1 103.4(3) . .
C28 N3 C25 115.3(4) . .
C28 N3 C26 114.9(4) . .
C25 N3 C26 99.3(4) . .
C28 N3 Ni1 104.2(3) . .
C25 N3 Ni1 108.2(3) . .
C26 N3 Ni1 115.2(3) . .
C23 N4 C24 114.9(3) . .
C23 N4 Ni1 106.3(3) . .
C24 N4 Ni1 117.3(3) . .
C23 N4 H1N 105.8 . .
C24 N4 H1N 105.8 . .
Ni1 N4 H1N 105.8 . .
C25 N5 C24 115.7(4) . .
C25 N5 C27 103.6(5) . .
C24 N5 C27 114.4(5) . .
C22 N6 C21 114.7(4) . .
C22 N6 Ni1 106.1(3) . .
C21 N6 Ni1 116.8(3) . .
C22 N6 H2N 106.1 . .
C21 N6 H2N 106.1 . .
Ni1 N6 H2N 106.1 . .
C3 C1 C3 109.4(3) 2_675 .
C3 C1 C2 111.13(17) 2_675 .
C3 C1 C2 107.49(17) . .
C3 C1 C2 107.49(17) 2_675 2_675
C3 C1 C2 111.14(17) . 2_675
C2 C1 C2 110.2(3) . 2_675
O6 C2 C1 106.5(3) . .
O6 C2 H2A 110.4 . .
C1 C2 H2A 110.4 . .
O6 C2 H2B 110.4 . .
C1 C2 H2B 110.4 . .
H2A C2 H2B 108.6 . .
O5 C3 C1 107.2(2) . .
O5 C3 H3A 110.3 . .
C1 C3 H3A 110.3 . .
O5 C3 H3B 110.3 . .
C1 C3 H3B 110.3 . .
H3A C3 H3B 108.5 . .
O6 C4 C9 124.9(3) . .
O6 C4 C5 114.6(3) . .
C9 C4 C5 120.5(3) . .
C6 C5 C4 119.4(4) . .
C6 C5 H5A 120.3 . .
C4 C5 H5A 120.3 . .
C5 C6 C7 121.1(3) . .
C5 C6 H6A 119.5 . .
C7 C6 H6A 119.5 . .
C8 C7 C6 117.6(3) . .
C8 C7 C17 122.0(3) . .
C6 C7 C17 120.4(3) . .
C9 C8 C7 122.3(4) . .
C9 C8 H8A 118.8 . .
C7 C8 H8A 118.8 . .
C8 C9 C4 119.0(3) . .
C8 C9 H9A 120.5 . .
C4 C9 H9A 120.5 . .
O5 C10 C15 116.5(3) . .
O5 C10 C11 123.5(3) . .
C15 C10 C11 120.0(3) . .
C12 C11 C10 118.5(3) . .
C12 C11 H11A 120.8 . .
C10 C11 H11A 120.8 . .
C11 C12 C13 122.1(3) . .
C11 C12 H12A 118.9 . .
C13 C12 H12A 118.9 . .
C14 C13 C12 118.1(3) . .
C14 C13 C16 121.1(3) . .
C12 C13 C16 120.7(3) . .
C15 C14 C13 120.8(3) . .
C15 C14 H14A 119.6 . .
C13 C14 H14A 119.6 . .
C14 C15 C10 120.4(3) . .
C14 C15 H15A 119.8 . .
C10 C15 H15A 119.8 . .
O4 C16 O3 125.1(3) . .
O4 C16 C13 117.1(3) . .
O3 C16 C13 117.7(3) . .
O1 C17 O2 124.9(3) . .
O1 C17 C7 119.3(3) . .
O2 C17 C7 115.8(4) . .
N2 C18 C19 103.2(4) . .
N2 C18 H18A 111.1 . .
C19 C18 H18A 111.1 . .
N2 C18 H18B 111.1 . .
C19 C18 H18B 111.1 . .
H18A C18 H18B 109.1 . .
N1 C19 C18 105.2(4) . .
N1 C19 H19A 110.7 . .
C18 C19 H19A 110.7 . .
N1 C19 H19B 110.7 . .
C18 C19 H19B 110.7 . .
H19A C19 H19B 108.8 . .
N1 C20 N2 104.3(3) . .
N1 C20 H20A 110.9 . .
N2 C20 H20A 110.9 . .
N1 C20 H20B 110.9 . .
N2 C20 H20B 110.9 . .
H20A C20 H20B 108.9 . .
N1 C21 N6 113.9(4) . .
N1 C21 H21A 108.8 . .
N6 C21 H21A 108.8 . .
N1 C21 H21B 108.8 . .
N6 C21 H21B 108.8 . .
H21A C21 H21B 107.7 . .
N6 C22 C23 108.5(3) . .
N6 C22 H22A 110.0 . .
C23 C22 H22A 110.0 . .
N6 C22 H22B 110.0 . .
C23 C22 H22B 110.0 . .
H22A C22 H22B 108.4 . .
N4 C23 C22 108.5(3) . .
N4 C23 H23A 110.0 . .
C22 C23 H23A 110.0 . .
N4 C23 H23B 110.0 . .
C22 C23 H23B 110.0 . .
H23A C23 H23B 108.4 . .
N5 C24 N4 114.8(4) . .
N5 C24 H24A 108.6 . .
N4 C24 H24A 108.6 . .
N5 C24 H24B 108.6 . .
N4 C24 H24B 108.6 . .
H24A C24 H24B 107.5 . .
N5 C25 N3 104.3(4) . .
N5 C25 H25A 110.9 . .
N3 C25 H25A 110.9 . .
N5 C25 H25B 110.9 . .
N3 C25 H25B 110.9 . .
H25A C25 H25B 108.9 . .
N3 C26 C27 104.5(4) . .
N3 C26 H26A 110.9 . .
C27 C26 H26A 110.9 . .
N3 C26 H26B 110.9 . .
C27 C26 H26B 110.9 . .
H26A C26 H26B 108.9 . .
N5 C27 C26 106.1(5) . .
N5 C27 H27A 110.5 . .
C26 C27 H27A 110.5 . .
N5 C27 H27B 110.5 . .
C26 C27 H27B 110.5 . .
H27A C27 H27B 108.7 . .
N3 C28 C29 109.5(4) . .
N3 C28 H28A 109.8 . .
C29 C28 H28A 109.8 . .
N3 C28 H28B 109.8 . .
C29 C28 H28B 109.8 . .
H28A C28 H28B 108.2 . .
N2 C29 C28 110.1(4) . .
N2 C29 H29A 109.6 . .
C28 C29 H29A 109.6 . .
N2 C29 H29B 109.6 . .
C28 C29 H29B 109.6 . .
H29A C29 H29B 108.2 . .

loop_
_geom_bond_atom_site_label_1
_geom_bond_atom_site_label_2
_geom_bond_distance
_geom_bond_site_symmetry_2
Ni1 N4 2.034(3) .
Ni1 N6 2.046(3) .
Ni1 N3 2.094(4) .
Ni1 N2 2.095(4) .
Ni1 O2 2.120(2) .
Ni1 O4 2.145(2) 7_756
O1 C17 1.262(5) .
O2 C17 1.268(4) .
O3 C16 1.269(4) .
O4 C16 1.265(4) .
O4 Ni1 2.145(2) 7_765
O5 C10 1.374(3) .
O5 C3 1.439(4) .
O6 C4 1.367(4) .
O6 C2 1.432(4) .
N1 C20 1.441(6) .
N1 C21 1.488(7) .
N1 C19 1.504(6) .
N2 C20 1.471(5) .
N2 C18 1.486(5) .
N2 C29 1.488(6) .
N3 C28 1.485(7) .
N3 C25 1.498(6) .
N3 C26 1.507(5) .
N4 C23 1.497(6) .
N4 C24 1.473(5) .
N4 H1N 0.9800 .
N5 C25 1.442(8) .
N5 C24 1.448(7) .
N5 C27 1.494(6) .
N6 C22 1.477(6) .
N6 C21 1.475(5) .
N6 H2N 0.9800 .
C1 C3 1.519(3) 2_675
C1 C3 1.519(3) .
C1 C2 1.517(4) .
C1 C2 1.517(4) 2_675
C2 H2A 0.9700 .
C2 H2B 0.9700 .
C3 H3A 0.9700 .
C3 H3B 0.9700 .
C4 C9 1.385(5) .
C4 C5 1.390(5) .
C5 C6 1.376(5) .
C5 H5A 0.9300 .
C6 C7 1.401(5) .
C6 H6A 0.9300 .
C7 C8 1.385(5) .
C7 C17 1.493(5) .
C8 C9 1.371(5) .
C8 H8A 0.9300 .
C9 H9A 0.9300 .
C10 C15 1.375(5) .
C10 C11 1.383(4) .
C11 C12 1.382(4) .
C11 H11A 0.9300 .
C12 C13 1.381(4) .
C12 H12A 0.9300 .
C13 C14 1.373(5) .
C13 C16 1.502(4) .
C14 C15 1.377(4) .
C14 H14A 0.9300 .
C15 H15A 0.9300 .
C18 C19 1.525(7) .
C18 H18A 0.9700 .
C18 H18B 0.9700 .
C19 H19A 0.9700 .
C19 H19B 0.9700 .
C20 H20A 0.9700 .
C20 H20B 0.9700 .
C21 H21A 0.9700 .
C21 H21B 0.9700 .
C22 C23 1.518(6) .
C22 H22A 0.9700 .
C22 H22B 0.9700 .
C23 H23A 0.9700 .
C23 H23B 0.9700 .
C24 H24A 0.9700 .
C24 H24B 0.9700 .
C25 H25A 0.9700 .
C25 H25B 0.9700 .
C26 C27 1.507(8) .
C26 H26A 0.9700 .
C26 H26B 0.9700 .
C27 H27A 0.9700 .
C27 H27B 0.9700 .
C28 C29 1.499(8) .
C28 H28A 0.9700 .
C28 H28B 0.9700 .
C29 H29A 0.9700 .
C29 H29B 0.9700 .

loop_
_geom_torsion_atom_site_label_1
_geom_torsion_atom_site_label_2
_geom_torsion_atom_site_label_3
_geom_torsion_atom_site_label_4
_geom_torsion
_geom_torsion_site_symmetry_1
C4 O6 C2 C1 -163.8(3) .
C3 C1 C2 O6 -55.5(3) 2_675
C3 C1 C2 O6 -175.2(2) .
C2 C1 C2 O6 63.6(2) 2_675
C10 O5 C3 C1 -166.8(2) .
C3 C1 C3 O5 59.45(17) 2_675
C2 C1 C3 O5 -179.7(2) .
C2 C1 C3 O5 -59.1(3) 2_675
C2 O6 C4 C9 -7.8(5) .
C2 O6 C4 C5 172.3(3) .
O6 C4 C5 C6 -178.9(3) .
C9 C4 C5 C6 1.1(6) .
C4 C5 C6 C7 -1.1(6) .
C5 C6 C7 C8 1.2(6) .
C5 C6 C7 C17 179.7(4) .
C6 C7 C8 C9 -1.5(6) .
C17 C7 C8 C9 -179.9(4) .
C7 C8 C9 C4 1.5(6) .
O6 C4 C9 C8 178.8(3) .
C5 C4 C9 C8 -1.3(6) .
C3 O5 C10 C15 167.4(3) .
C3 O5 C10 C11 -12.8(4) .
O5 C10 C11 C12 178.5(3) .
C15 C10 C11 C12 -1.7(5) .
C10 C11 C12 C13 -0.2(5) .
C11 C12 C13 C14 2.0(5) .
C11 C12 C13 C16 -178.0(3) .
C12 C13 C14 C15 -2.1(6) .
C16 C13 C14 C15 177.9(4) .
C13 C14 C15 C10 0.3(6) .
O5 C10 C15 C14 -178.6(3) .
C11 C10 C15 C14 1.6(6) .
Ni1 O4 C16 O3 1.5(6) 7_765
Ni1 O4 C16 C13 179.8(2) 7_765
C14 C13 C16 O4 176.1(3) .
C12 C13 C16 O4 -3.9(5) .
C14 C13 C16 O3 -5.5(5) .
C12 C13 C16 O3 174.5(3) .
Ni1 O2 C17 O1 -15.1(7) .
Ni1 O2 C17 C7 163.3(3) .
C8 C7 C17 O1 14.7(6) .
C6 C7 C17 O1 -163.6(4) .
C8 C7 C17 O2 -163.8(4) .
C6 C7 C17 O2 17.8(6) .
C20 N2 C18 C19 39.0(4) .
C29 N2 C18 C19 162.9(4) .
Ni1 N2 C18 C19 -77.4(4) .
C20 N1 C19 C18 -12.7(5) .
C21 N1 C19 C18 113.3(5) .
N2 C18 C19 N1 -16.7(5) .
C21 N1 C20 N2 -88.0(4) .
C19 N1 C20 N2 38.2(4) .
C18 N2 C20 N1 -48.9(4) .
C29 N2 C20 N1 -171.7(4) .
Ni1 N2 C20 N1 73.0(4) .
C20 N1 C21 N6 69.4(5) .
C19 N1 C21 N6 -50.8(5) .
C22 N6 C21 N1 -166.7(4) .
Ni1 N6 C21 N1 -41.7(4) .
C21 N6 C22 C23 172.1(3) .
Ni1 N6 C22 C23 41.6(4) .
C24 N4 C23 C22 171.0(4) .
Ni1 N4 C23 C22 39.5(4) .
N6 C22 C23 N4 -55.5(4) .
C25 N5 C24 N4 67.8(5) .
C27 N5 C24 N4 -52.5(6) .
C23 N4 C24 N5 -168.5(4) .
Ni1 N4 C24 N5 -42.5(5) .
C24 N5 C25 N3 -85.7(5) .
C27 N5 C25 N3 40.4(5) .
C28 N3 C25 N5 -170.8(4) .
C26 N3 C25 N5 -47.5(5) .
Ni1 N3 C25 N5 73.0(4) .
C28 N3 C26 C27 159.1(4) .
C25 N3 C26 C27 35.5(5) .
Ni1 N3 C26 C27 -79.8(4) .
C25 N5 C27 C26 -16.8(5) .
C24 N5 C27 C26 110.1(5) .
N3 C26 C27 N5 -12.5(5) .
C25 N3 C28 C29 -159.6(4) .
C26 N3 C28 C29 85.8(5) .
Ni1 N3 C28 C29 -41.2(4) .
C20 N2 C29 C28 -161.0(4) .
C18 N2 C29 C28 83.7(5) .
Ni1 N2 C29 C28 -42.9(4) .
N3 C28 C29 N2 59.5(5) .
